data_7243624
loop_
_publ_author_name
'Kikukawa, Yuji'
'Kawabata, Hiroko'
'Hayashi, Yoshihito'

_publ_section_title
;
 Synthesis of cyanooxovanadate and cyanosilylation of ketones
;
_journal_issue 50
_journal_name_full 'RSC Advances'
_journal_page_first 31688
_journal_page_last 31692
_journal_paper_doi 10.1039/D1RA05879G
_journal_volume 11
_journal_year 2021
_chemical_formula_sum 'C57 H120 N15 O6 V3'
_chemical_formula_weight 1264.49
_chemical_properties_physical Moisture-sensitive,Photo-sensitive
_space_group_crystal_system monoclinic
_space_group_IT_number 14
_space_group_name_Hall '-P 2yn'
_space_group_name_H-M_alt 'P 1 21/n 1'
_atom_sites_solution_hydrogens geom
_audit_creation_method SHELXL-2018/3
_audit_update_record
;
2021-09-03 deposited with the CCDC.	2021-09-14 downloaded from the CCDC.
;
_cell_angle_alpha 90
_cell_angle_beta 93.1970(10)
_cell_angle_gamma 90
_cell_formula_units_Z 2
_cell_length_a 8.2400(2)
_cell_length_b 34.3199(8)
_cell_length_c 12.7556(3)
_cell_measurement_reflns_used 9963
_cell_measurement_temperature 90(2)
_cell_measurement_theta_max 72.5587
_cell_measurement_theta_min 2.5749
_cell_volume 3601.62(15)
_computing_cell_refinement 'SAINT V8.37A (Bruker AXS Inc., 2015)'
_computing_data_collection 'Bruker Instrument Service vV6.2.0'
_computing_data_reduction 'SAINT V8.37A (Bruker AXS Inc., 2015)'
_computing_molecular_graphics 'Ortep-3 for Windows (Farrugia, 1997)'
_computing_publication_material "'WinGX publication routines (Farrugia, 1999)"
_computing_structure_refinement 'SHELXL-2018/3 (Sheldrick, 2018)'
_computing_structure_solution 'XT, VERSION 2014/5'
_diffrn_ambient_temperature 90(2)
_diffrn_measured_fraction_theta_full 0.994
_diffrn_measured_fraction_theta_max 0.985
_diffrn_measurement_device_type 'Bruker D8 goniometer'
_diffrn_measurement_method 'omega scans'
_diffrn_radiation_type CuK\a
_diffrn_radiation_wavelength 1.54178
_diffrn_reflns_av_R_equivalents 0.0453
_diffrn_reflns_av_unetI/netI 0.0432
_diffrn_reflns_Laue_measured_fraction_full 0.994
_diffrn_reflns_Laue_measured_fraction_max 0.985
_diffrn_reflns_limit_h_max 10
_diffrn_reflns_limit_h_min -9
_diffrn_reflns_limit_k_max 41
_diffrn_reflns_limit_k_min -42
_diffrn_reflns_limit_l_max 15
_diffrn_reflns_limit_l_min -15
_diffrn_reflns_number 27915
_diffrn_reflns_point_group_measured_fraction_full 0.994
_diffrn_reflns_point_group_measured_fraction_max 0.985
_diffrn_reflns_theta_full 67.679
_diffrn_reflns_theta_max 72.692
_diffrn_reflns_theta_min 2.575
_diffrn_source 'sealed tube'
_exptl_absorpt_coefficient_mu 3.616
_exptl_absorpt_correction_T_max 0.757
_exptl_absorpt_correction_T_min 0.677
_exptl_absorpt_correction_type multi-scan
_exptl_absorpt_process_details
;
SADABS-2016/2 - Bruker AXS area detector scaling and absorption correction
;
_exptl_crystal_colour colorless
_exptl_crystal_density_diffrn 1.166
_exptl_crystal_density_meas ?
_exptl_crystal_description block
_exptl_crystal_F_000 1368
_exptl_crystal_size_max 0.764
_exptl_crystal_size_mid 0.101
_exptl_crystal_size_min 0.077
_refine_diff_density_max 1.044
_refine_diff_density_min -0.355
_refine_diff_density_rms 0.075
_refine_ls_extinction_method none
_refine_ls_goodness_of_fit_ref 1.058
_refine_ls_hydrogen_treatment constr
_refine_ls_matrix_type full
_refine_ls_number_parameters 580
_refine_ls_number_reflns 7057
_refine_ls_number_restraints 36
_refine_ls_restrained_S_all 1.056
_refine_ls_R_factor_all 0.0835
_refine_ls_R_factor_gt 0.0711
_refine_ls_shift/su_max 0.001
_refine_ls_shift/su_mean 0.000
_refine_ls_structure_factor_coef Fsqd
_refine_ls_weighting_details 'w=1/[\s^2^(Fo^2^)+(0.0939P)^2^+3.7164P] where P=(Fo^2^+2Fc^2^)/3'
_refine_ls_weighting_scheme calc
_refine_ls_wR_factor_gt 0.1832
_refine_ls_wR_factor_ref 0.1940
_reflns_Friedel_coverage 0.000
_reflns_number_gt 5796
_reflns_number_total 7057
_reflns_threshold_expression 'I > 2\s(I)'
_cod_data_source_file d1ra05879g3.cif
_cod_data_source_block VO2CN3
_cod_depositor_comments
;
The following automatic conversions were performed:

data item '_exptl_absorpt_correction_type' value 'Multi-Scan' was
changed to 'multi-scan' in accordance with the
/home/data/users/saulius/crontab/automatic-downloads/rss-feeds/RSC/lib/dictionaries/cif_core.dic
dictionary named 'cif_core.dic' version 2.4.2 last updated on
2011-04-26.

data item '_exptl_crystal_density_meas' value 'not measured' was
changed to '?' -- the value is perceived as not measured.

Automatic conversion script
Id: cif_fix_values 7556 2019-12-06 15:28:31Z antanas 
;
_cod_original_sg_symbol_H-M 'P 21/n'
_cod_database_code 7243624
_shelx_shelxl_version_number 2018/3
_shelx_space_group_comment
;
The symmetry employed for this shelxl refinement is uniquely defined
by the following loop, which should always be used as a source of
symmetry information in preference to the above space-group names.
They are only intended as comments.
;
_shelx_estimated_absorpt_t_min 0.532
_shelx_estimated_absorpt_t_max 0.899

loop_
_space_group_symop_operation_xyz
'x, y, z'
'-x+1/2, y+1/2, -z+1/2'
'-x, -y, -z'
'x-1/2, -y-1/2, z-1/2'

loop_
_atom_site_label
_atom_site_type_symbol
_atom_site_fract_x
_atom_site_fract_y
_atom_site_fract_z
_atom_site_U_iso_or_equiv
_atom_site_adp_type
_atom_site_occupancy
_atom_site_site_symmetry_order
_atom_site_calc_flag
_atom_site_refinement_flags_posn
_atom_site_refinement_flags_adp
_atom_site_refinement_flags_occupancy
_atom_site_disorder_assembly
_atom_site_disorder_group
V11 V 0.04804(7) 0.32425(2) 0.96105(4) 0.04073(19) Uani 1 1 d . . . . .
O11 O -0.0225(4) 0.31304(8) 0.84394(19) 0.0671(8) Uani 1 1 d . . . . .
O12 O 0.2361(3) 0.31133(11) 0.9764(2) 0.0803(9) Uani 1 1 d . . . . .
C11 C 0.034(2) 0.3877(5) 0.9230(13) 0.048(4) Uani 0.307(5) 1 d . . P . .
N11 N 0.040(2) 0.4191(4) 0.9014(12) 0.070(4) Uani 0.307(5) 1 d . . P . .
C15 C 0.1101(11) 0.3816(2) 0.9334(6) 0.0539(18) Uani 0.693(5) 1 d . . P . .
N15 N 0.1493(12) 0.4133(2) 0.9194(6) 0.089(2) Uani 0.693(5) 1 d . . P . .
C12 C -0.0891(4) 0.35162(9) 1.0785(3) 0.0482(8) Uani 1 1 d . . . . .
N12 N -0.1605(5) 0.36677(10) 1.1401(4) 0.0893(14) Uani 1 1 d . . . . .
C13 C -0.0412(4) 0.27569(9) 1.0427(2) 0.0437(7) Uani 1 1 d . . . . .
N13 N -0.0840(4) 0.24860(9) 1.0866(3) 0.0624(8) Uani 1 1 d . . . . .
V21 V 0.56269(15) 0.49318(4) 0.53672(11) 0.0333(3) Uani 0.5 1 d . . P . .
C21 C 0.6057(13) 0.5535(4) 0.5636(9) 0.043(2) Uani 0.5 1 d . . P . .
C26 C 0.4532(13) 0.4440(3) 0.4626(9) 0.046(2) Uani 0.5 1 d . . P . .
N21 N 0.6188(5) 0.58462(10) 0.5771(3) 0.0733(10) Uani 1 1 d . . . . .
C22 C 0.420(2) 0.5202(4) 0.4070(14) 0.044(3) Uani 0.364(15) 1 d . U P . .
N22 N 0.354(2) 0.5337(4) 0.3373(13) 0.069(5) Uani 0.364(15) 1 d . U P . .
C25 C 0.380(6) 0.5211(17) 0.448(5) 0.055(9) Uani 0.136(15) 1 d . U P . .
N25 N 0.288(4) 0.5401(7) 0.397(4) 0.058(9) Uani 0.136(15) 1 d . U P . .
O21 O 0.5179(11) 0.48351(19) 0.6557(5) 0.0744(19) Uani 0.5 1 d . . P . .
O22 O 0.7466(6) 0.48111(17) 0.5161(6) 0.0762(18) Uani 0.5 1 d . . P . .
N101 N 0.4680(3) 0.30503(7) 0.2516(2) 0.0399(6) Uani 1 1 d . . . . .
C101 C 0.2870(4) 0.29766(12) 0.2518(3) 0.0589(9) Uani 1 1 d . . . . .
H10A H 0.267729 0.269226 0.247211 0.071 Uiso 1 1 calc R U . . .
H10B H 0.233866 0.309753 0.188367 0.071 Uiso 1 1 calc R U . . .
C102 C 0.2071(5) 0.31322(12) 0.3477(4) 0.0654(11) Uani 1 1 d . . . . .
H10C H 0.090627 0.307313 0.341926 0.098 Uiso 1 1 calc R U . . .
H10D H 0.256571 0.300903 0.411049 0.098 Uiso 1 1 calc R U . . .
H10E H 0.222651 0.341499 0.352107 0.098 Uiso 1 1 calc R U . . .
C103 C 0.5049(4) 0.34820(9) 0.2594(3) 0.0489(8) Uani 1 1 d . . . . .
H10F H 0.482097 0.357131 0.330932 0.059 Uiso 1 1 calc R U . . .
H10G H 0.622511 0.351994 0.250738 0.059 Uiso 1 1 calc R U . . .
C104 C 0.4116(6) 0.37369(11) 0.1810(3) 0.0655(11) Uani 1 1 d . . . . .
H10H H 0.443680 0.400931 0.192270 0.098 Uiso 1 1 calc R U . . .
H10I H 0.435631 0.365777 0.109716 0.098 Uiso 1 1 calc R U . . .
H10J H 0.294862 0.370927 0.190113 0.098 Uiso 1 1 calc R U . . .
C105 C 0.5277(4) 0.29012(9) 0.1474(3) 0.0472(8) Uani 1 1 d . . . . .
H10K H 0.471904 0.304942 0.089404 0.057 Uiso 1 1 calc R U . . .
H10L H 0.645534 0.295576 0.145726 0.057 Uiso 1 1 calc R U . . .
C106 C 0.5001(6) 0.24689(10) 0.1277(3) 0.0615(10) Uani 1 1 d . . . . .
H10M H 0.541547 0.239766 0.059802 0.092 Uiso 1 1 calc R U . . .
H10N H 0.557456 0.231824 0.183576 0.092 Uiso 1 1 calc R U . . .
H10O H 0.383509 0.241206 0.127152 0.092 Uiso 1 1 calc R U . . .
C107 C 0.5520(5) 0.28408(10) 0.3427(3) 0.0554(9) Uani 1 1 d . . . . .
H10P H 0.517134 0.256472 0.340711 0.066 Uiso 1 1 calc R U . . .
H10Q H 0.515612 0.295559 0.408606 0.066 Uiso 1 1 calc R U . . .
C108 C 0.7356(6) 0.28542(15) 0.3454(4) 0.0764(13) Uani 1 1 d . . . . .
H10R H 0.780219 0.271121 0.407003 0.115 Uiso 1 1 calc R U . . .
H10S H 0.773590 0.273422 0.281528 0.115 Uiso 1 1 calc R U . . .
H10T H 0.772065 0.312587 0.349559 0.115 Uiso 1 1 calc R U . . .
N201 N 0.5410(4) 0.35772(8) 0.7417(2) 0.0486(7) Uani 1 1 d . . . . .
C201 C 0.3420(15) 0.3643(4) 0.7487(12) 0.106(5) Uani 0.436(5) 1 d . . P A 2
H20A H 0.314062 0.391154 0.769233 0.127 Uiso 0.436(5) 1 calc R U P A 2
H20B H 0.292503 0.345252 0.795824 0.127 Uiso 0.436(5) 1 calc R U P A 2
C202 C 0.2937(14) 0.3548(3) 0.6165(10) 0.049(2) Uani 0.436(5) 1 d . . P A 2
H20C H 0.175951 0.357179 0.602364 0.073 Uiso 0.436(5) 1 calc R U P A 2
H20D H 0.349546 0.373605 0.573250 0.073 Uiso 0.436(5) 1 calc R U P A 2
H20E H 0.328291 0.328352 0.599465 0.073 Uiso 0.436(5) 1 calc R U P A 2
C251 C 0.4139(8) 0.37808(19) 0.6858(5) 0.0537(17) Uani 0.564(5) 1 d . . P A 3
H25A H 0.455209 0.388718 0.620245 0.064 Uiso 0.564(5) 1 calc R U P A 3
H25B H 0.379473 0.400290 0.728802 0.064 Uiso 0.564(5) 1 calc R U P A 3
C252 C 0.2494(14) 0.3490(4) 0.6552(12) 0.086(4) Uani 0.564(5) 1 d . . P A 3
H25C H 0.165069 0.364320 0.616736 0.129 Uiso 0.564(5) 1 calc R U P A 3
H25D H 0.282319 0.327286 0.611314 0.129 Uiso 0.564(5) 1 calc R U P A 3
H25E H 0.206582 0.338859 0.719872 0.129 Uiso 0.564(5) 1 calc R U P A 3
C203 C 0.595(2) 0.3727(5) 0.8569(11) 0.110(5) Uani 0.436(5) 1 d . . P A 2
H20F H 0.712058 0.366815 0.872127 0.132 Uiso 0.436(5) 1 calc R U P A 2
H20G H 0.532323 0.358837 0.909216 0.132 Uiso 0.436(5) 1 calc R U P A 2
C204 C 0.565(4) 0.4206(5) 0.8662(17) 0.183(14) Uani 0.436(5) 1 d . . P A 2
H20H H 0.598350 0.429439 0.937198 0.275 Uiso 0.436(5) 1 calc R U P A 2
H20I H 0.628237 0.434266 0.814986 0.275 Uiso 0.436(5) 1 calc R U P A 2
H20J H 0.448826 0.426303 0.852008 0.275 Uiso 0.436(5) 1 calc R U P A 2
C253 C 0.6623(10) 0.3821(2) 0.8032(7) 0.0615(19) Uani 0.564(5) 1 d . . P A 3
H25F H 0.711255 0.400945 0.755439 0.074 Uiso 0.564(5) 1 calc R U P A 3
H25G H 0.750303 0.365112 0.833050 0.074 Uiso 0.564(5) 1 calc R U P A 3
C254 C 0.5871(13) 0.4043(3) 0.8923(7) 0.076(3) Uani 0.564(5) 1 d . . P A 3
H25H H 0.671231 0.419860 0.930170 0.114 Uiso 0.564(5) 1 calc R U P A 3
H25I H 0.501409 0.421644 0.863060 0.114 Uiso 0.564(5) 1 calc R U P A 3
H25J H 0.540462 0.385806 0.940680 0.114 Uiso 0.564(5) 1 calc R U P A 3
C205 C 0.5889(13) 0.3848(3) 0.6618(8) 0.069(3) Uani 0.436(5) 1 d . . P A 2
H20K H 0.546883 0.411000 0.677934 0.083 Uiso 0.436(5) 1 calc R U P A 2
H20L H 0.538033 0.376660 0.593066 0.083 Uiso 0.436(5) 1 calc R U P A 2
C206 C 0.7726(11) 0.3872(3) 0.6532(10) 0.080(3) Uani 0.436(5) 1 d . . P A 2
H20M H 0.797187 0.405891 0.598122 0.120 Uiso 0.436(5) 1 calc R U P A 2
H20N H 0.823673 0.395869 0.720409 0.120 Uiso 0.436(5) 1 calc R U P A 2
H20O H 0.814816 0.361504 0.635481 0.120 Uiso 0.436(5) 1 calc R U P A 2
C255 C 0.6541(9) 0.33515(19) 0.6599(5) 0.0563(17) Uani 0.564(5) 1 d . . P A 3
H25K H 0.747722 0.323251 0.700053 0.068 Uiso 0.564(5) 1 calc R U P A 3
H25L H 0.589895 0.313781 0.625926 0.068 Uiso 0.564(5) 1 calc R U P A 3
C256 C 0.7172(10) 0.3609(2) 0.5758(6) 0.069(2) Uani 0.564(5) 1 d . . P A 3
H25M H 0.783691 0.345378 0.530015 0.104 Uiso 0.564(5) 1 calc R U P A 3
H25N H 0.625546 0.372275 0.534258 0.104 Uiso 0.564(5) 1 calc R U P A 3
H25O H 0.783597 0.381758 0.608491 0.104 Uiso 0.564(5) 1 calc R U P A 3
C207 C 0.5777(14) 0.3181(3) 0.7325(10) 0.077(3) Uani 0.436(5) 1 d . . P A 2
H20P H 0.682129 0.314133 0.699084 0.093 Uiso 0.436(5) 1 calc R U P A 2
H20Q H 0.490511 0.303960 0.691654 0.093 Uiso 0.436(5) 1 calc R U P A 2
C208 C 0.5920(11) 0.3016(3) 0.8786(7) 0.046(2) Uani 0.436(5) 1 d . . P A 2
H20R H 0.617717 0.273733 0.882492 0.068 Uiso 0.436(5) 1 calc R U P A 2
H20S H 0.677687 0.316415 0.917149 0.068 Uiso 0.436(5) 1 calc R U P A 2
H20T H 0.487772 0.306333 0.909786 0.068 Uiso 0.436(5) 1 calc R U P A 2
C257 C 0.4792(9) 0.3252(2) 0.8073(6) 0.063(2) Uani 0.564(5) 1 d . . P A 3
H25P H 0.466800 0.336582 0.877685 0.076 Uiso 0.564(5) 1 calc R U P A 3
H25Q H 0.367751 0.319720 0.778007 0.076 Uiso 0.564(5) 1 calc R U P A 3
C258 C 0.543(2) 0.2924(3) 0.8238(10) 0.115(5) Uani 0.564(5) 1 d . . P A 3
H25R H 0.475875 0.277154 0.869604 0.173 Uiso 0.564(5) 1 calc R U P A 3
H25S H 0.551664 0.278758 0.756868 0.173 Uiso 0.564(5) 1 calc R U P A 3
H25T H 0.651877 0.295818 0.857719 0.173 Uiso 0.564(5) 1 calc R U P A 3
N301 N 0.9310(3) 0.47550(7) 0.2437(2) 0.0391(6) Uani 1 1 d . . . . .
C351 C 1.0228(9) 0.4588(2) 0.1511(6) 0.0502(16) Uani 0.693(5) 1 d . . P B 5
H35A H 1.001713 0.430448 0.146957 0.060 Uiso 0.693(5) 1 calc R U P B 5
H35B H 0.976340 0.470633 0.085318 0.060 Uiso 0.693(5) 1 calc R U P B 5
C352 C 1.2068(9) 0.4652(2) 0.1562(8) 0.067(2) Uani 0.693(5) 1 d . . P B 5
H35C H 1.252570 0.453544 0.094211 0.101 Uiso 0.693(5) 1 calc R U P B 5
H35D H 1.230080 0.493169 0.157924 0.101 Uiso 0.693(5) 1 calc R U P B 5
H35E H 1.255530 0.452862 0.219750 0.101 Uiso 0.693(5) 1 calc R U P B 5
C301 C 1.058(2) 0.4526(4) 0.1948(11) 0.043(3) Uani 0.307(5) 1 d . . P B 4
H30A H 1.005821 0.431385 0.152222 0.051 Uiso 0.307(5) 1 calc R U P B 4
H30B H 1.129484 0.440449 0.250490 0.051 Uiso 0.307(5) 1 calc R U P B 4
C302 C 1.158(2) 0.4773(5) 0.1260(12) 0.052(3) Uani 0.307(5) 1 d . . P B 4
H30C H 1.240837 0.461157 0.094972 0.077 Uiso 0.307(5) 1 calc R U P B 4
H30D H 1.087681 0.488983 0.070039 0.077 Uiso 0.307(5) 1 calc R U P B 4
H30E H 1.211277 0.498043 0.168254 0.077 Uiso 0.307(5) 1 calc R U P B 4
C353 C 0.9659(7) 0.51923(14) 0.2455(6) 0.0597(17) Uani 0.693(5) 1 d . . P B 5
H35F H 1.083344 0.523408 0.262485 0.072 Uiso 0.693(5) 1 calc R U P B 5
H35G H 0.939568 0.530163 0.174806 0.072 Uiso 0.693(5) 1 calc R U P B 5
C354 C 0.8688(9) 0.54091(19) 0.3253(7) 0.070(2) Uani 0.693(5) 1 d . . P B 5
H35H H 0.895387 0.568729 0.323476 0.105 Uiso 0.693(5) 1 calc R U P B 5
H35I H 0.752347 0.537360 0.308048 0.105 Uiso 0.693(5) 1 calc R U P B 5
H35J H 0.896143 0.530604 0.395739 0.105 Uiso 0.693(5) 1 calc R U P B 5
C303 C 1.0047(14) 0.5080(4) 0.3122(10) 0.045(3) Uani 0.307(5) 1 d . . P B 4
H30F H 1.055840 0.527020 0.265898 0.053 Uiso 0.307(5) 1 calc R U P B 4
H30G H 1.092569 0.496621 0.358713 0.053 Uiso 0.307(5) 1 calc R U P B 4
C304 C 0.8892(15) 0.5305(4) 0.3814(12) 0.048(3) Uani 0.307(5) 1 d . . P B 4
H30H H 0.950424 0.550509 0.421571 0.072 Uiso 0.307(5) 1 calc R U P B 4
H30I H 0.803337 0.542876 0.336782 0.072 Uiso 0.307(5) 1 calc R U P B 4
H30J H 0.840205 0.512362 0.429950 0.072 Uiso 0.307(5) 1 calc R U P B 4
C305 C 0.8279(13) 0.4472(3) 0.3106(8) 0.046(3) Uani 0.307(5) 1 d . . P B 4
H30K H 0.740609 0.433964 0.267612 0.055 Uiso 0.307(5) 1 calc R U P B 4
H30L H 0.781294 0.460521 0.370850 0.055 Uiso 0.307(5) 1 calc R U P B 4
C306 C 0.9942(16) 0.4139(3) 0.3519(11) 0.035(3) Uani 0.307(5) 1 d . . P B 4
H30M H 0.952416 0.393262 0.396254 0.053 Uiso 0.307(5) 1 calc R U P B 4
H30N H 1.039393 0.402172 0.289757 0.053 Uiso 0.307(5) 1 calc R U P B 4
H30O H 1.079557 0.428388 0.391673 0.053 Uiso 0.307(5) 1 calc R U P B 4
C355 C 0.9990(7) 0.45757(15) 0.3455(5) 0.0601(16) Uani 0.693(5) 1 d . . P B 5
H35K H 1.118191 0.455559 0.340710 0.072 Uiso 0.693(5) 1 calc R U P B 5
H35L H 0.979734 0.476354 0.402353 0.072 Uiso 0.693(5) 1 calc R U P B 5
C356 C 0.9429(17) 0.4208(4) 0.3781(13) 0.174(8) Uani 0.693(5) 1 d . . P B 5
H35M H 0.999246 0.413601 0.445054 0.261 Uiso 0.693(5) 1 calc R U P B 5
H35N H 0.825630 0.422056 0.386996 0.261 Uiso 0.693(5) 1 calc R U P B 5
H35O H 0.964954 0.401130 0.324968 0.261 Uiso 0.693(5) 1 calc R U P B 5
C357 C 0.7563(6) 0.46640(14) 0.2257(5) 0.0522(14) Uani 0.693(5) 1 d . . P B 5
H35P H 0.700347 0.473533 0.289632 0.063 Uiso 0.693(5) 1 calc R U P B 5
H35Q H 0.744780 0.437888 0.216210 0.063 Uiso 0.693(5) 1 calc R U P B 5
C358 C 0.6701(7) 0.48624(18) 0.1331(5) 0.0599(15) Uani 0.693(5) 1 d . . P B 5
H35R H 0.555700 0.478263 0.128227 0.090 Uiso 0.693(5) 1 calc R U P B 5
H35S H 0.676928 0.514553 0.142236 0.090 Uiso 0.693(5) 1 calc R U P B 5
H35T H 0.721492 0.478802 0.068597 0.090 Uiso 0.693(5) 1 calc R U P B 5
C307 C 0.7996(13) 0.4937(3) 0.1690(8) 0.043(3) Uani 0.307(5) 1 d . . P B 4
H30P H 0.709227 0.502694 0.210937 0.051 Uiso 0.307(5) 1 calc R U P B 4
H30Q H 0.846176 0.517006 0.135971 0.051 Uiso 0.307(5) 1 calc R U P B 4
C308 C 0.7306(18) 0.4670(4) 0.0826(11) 0.064(4) Uani 0.307(5) 1 d . . P B 4
H30R H 0.648184 0.481038 0.039075 0.096 Uiso 0.307(5) 1 calc R U P B 4
H30S H 0.818244 0.458519 0.038983 0.096 Uiso 0.307(5) 1 calc R U P B 4
H30T H 0.680983 0.444175 0.114120 0.096 Uiso 0.307(5) 1 calc R U P B 4

loop_
_atom_site_aniso_label
_atom_site_aniso_U_11
_atom_site_aniso_U_22
_atom_site_aniso_U_33
_atom_site_aniso_U_23
_atom_site_aniso_U_13
_atom_site_aniso_U_12
V11 0.0527(3) 0.0405(3) 0.0293(3) -0.0002(2) 0.0050(2) 0.0020(2)
O11 0.115(2) 0.0495(14) 0.0359(13) -0.0056(10) -0.0059(13) 0.0099(15)
O12 0.0551(17) 0.117(3) 0.0714(19) 0.0135(17) 0.0251(14) 0.0092(17)
C11 0.058(10) 0.043(8) 0.043(7) 0.001(5) 0.002(7) 0.011(7)
N11 0.090(10) 0.039(7) 0.081(9) 0.013(5) 0.010(8) -0.018(7)
C15 0.079(5) 0.038(3) 0.046(3) 0.010(2) 0.016(4) 0.003(4)
N15 0.135(7) 0.060(4) 0.074(4) 0.013(3) 0.023(5) -0.019(5)
C12 0.0494(18) 0.0323(15) 0.065(2) -0.0122(14) 0.0189(16) -0.0123(13)
N12 0.095(3) 0.0493(19) 0.130(3) -0.038(2) 0.070(3) -0.0312(18)
C13 0.0555(19) 0.0322(15) 0.0438(17) -0.0017(13) 0.0052(14) 0.0058(13)
N13 0.083(2) 0.0388(16) 0.067(2) 0.0000(14) 0.0200(17) 0.0025(15)
V21 0.0310(6) 0.0326(6) 0.0362(6) 0.0032(5) 0.0009(4) 0.0059(4)
C21 0.046(6) 0.040(5) 0.042(5) -0.002(4) -0.003(4) 0.002(4)
C26 0.051(7) 0.034(4) 0.051(6) 0.000(4) 0.001(4) 0.012(5)
N21 0.094(3) 0.0446(19) 0.081(2) -0.0098(16) 0.006(2) 0.0009(17)
C22 0.044(8) 0.030(5) 0.055(9) 0.026(7) -0.014(7) -0.011(5)
N22 0.075(9) 0.056(6) 0.074(9) 0.027(6) -0.029(7) -0.029(6)
C25 0.042(18) 0.044(16) 0.08(2) 0.028(17) -0.022(17) -0.034(14)
N25 0.052(14) 0.034(10) 0.085(19) 0.023(12) -0.031(13) -0.017(10)
O21 0.116(6) 0.067(4) 0.040(3) 0.012(3) 0.004(4) -0.025(4)
O22 0.037(3) 0.061(3) 0.130(6) -0.006(3) 0.001(3) 0.013(2)
N101 0.0455(14) 0.0298(12) 0.0459(14) 0.0040(10) 0.0165(11) -0.0039(10)
C101 0.051(2) 0.056(2) 0.072(2) -0.0012(18) 0.0222(18) -0.0156(16)
C102 0.051(2) 0.066(2) 0.083(3) 0.000(2) 0.033(2) -0.0071(18)
C103 0.0514(19) 0.0323(15) 0.064(2) 0.0022(14) 0.0155(16) -0.0068(13)
C104 0.080(3) 0.0431(19) 0.074(3) 0.0119(18) 0.017(2) 0.0062(18)
C105 0.0531(19) 0.0421(17) 0.0478(18) 0.0015(14) 0.0156(15) -0.0026(14)
C106 0.088(3) 0.0418(18) 0.057(2) -0.0058(16) 0.019(2) -0.0081(18)
C107 0.079(3) 0.0434(18) 0.0453(18) 0.0065(14) 0.0155(17) 0.0054(17)
C108 0.075(3) 0.091(3) 0.065(3) 0.009(2) 0.008(2) 0.034(2)
N201 0.0577(17) 0.0408(14) 0.0475(15) 0.0088(12) 0.0053(13) -0.0060(12)
C201 0.080(8) 0.106(9) 0.141(12) 0.048(9) 0.077(9) 0.025(7)
C202 0.040(6) 0.038(4) 0.066(7) 0.005(4) -0.005(5) 0.001(4)
C251 0.055(4) 0.050(3) 0.056(4) -0.004(3) -0.003(3) 0.011(3)
C252 0.051(6) 0.083(8) 0.125(12) -0.025(8) 0.012(6) -0.012(5)
C203 0.145(15) 0.116(13) 0.069(8) 0.011(8) 0.017(8) 0.005(10)
C204 0.36(4) 0.057(9) 0.125(16) -0.031(9) -0.083(19) 0.078(15)
C253 0.073(5) 0.043(3) 0.067(5) -0.008(3) -0.009(4) 0.000(3)
C254 0.106(7) 0.070(7) 0.049(5) -0.023(4) -0.011(4) 0.032(5)
C205 0.075(6) 0.074(6) 0.058(5) 0.013(4) 0.013(5) -0.020(5)
C206 0.050(5) 0.071(6) 0.120(9) 0.022(6) 0.012(5) -0.024(5)
C255 0.067(4) 0.052(4) 0.052(4) 0.000(3) 0.024(3) 0.002(3)
C256 0.065(5) 0.078(5) 0.066(4) 0.012(4) 0.024(4) 0.006(4)
C207 0.077(7) 0.050(5) 0.111(9) 0.015(5) 0.051(6) 0.005(4)
C208 0.039(4) 0.053(5) 0.046(5) 0.015(4) 0.016(4) 0.014(3)
C257 0.054(4) 0.075(5) 0.064(4) 0.037(3) 0.027(3) 0.020(3)
C258 0.209(15) 0.046(5) 0.101(9) 0.036(6) 0.096(9) 0.039(7)
N301 0.0357(13) 0.0283(12) 0.0523(15) -0.0023(10) -0.0072(11) 0.0001(10)
C351 0.043(4) 0.035(3) 0.072(5) -0.001(3) -0.001(3) 0.002(2)
C352 0.040(4) 0.060(5) 0.101(6) -0.008(4) 0.001(4) 0.012(3)
C301 0.049(9) 0.037(7) 0.043(8) 0.002(6) 0.005(6) 0.004(6)
C302 0.051(9) 0.057(9) 0.048(7) -0.002(6) 0.016(6) 0.014(6)
C353 0.042(3) 0.030(2) 0.105(5) -0.012(3) -0.013(3) -0.001(2)
C354 0.069(4) 0.039(3) 0.100(6) -0.018(4) -0.016(4) 0.012(3)
C303 0.037(6) 0.048(6) 0.049(6) -0.022(5) 0.001(5) -0.007(5)
C304 0.034(6) 0.051(8) 0.060(8) -0.018(6) 0.005(6) -0.001(5)
C305 0.048(6) 0.049(6) 0.043(6) 0.013(5) 0.011(4) 0.002(5)
C306 0.039(6) 0.017(4) 0.050(6) -0.012(4) 0.003(5) 0.016(4)
C355 0.065(3) 0.046(3) 0.067(3) -0.007(2) -0.020(3) 0.018(2)
C356 0.129(11) 0.189(14) 0.197(14) 0.159(12) -0.058(10) -0.049(9)
C357 0.039(3) 0.041(3) 0.075(4) 0.002(2) -0.010(2) -0.0044(19)
C358 0.034(3) 0.062(3) 0.082(4) 0.005(3) -0.017(3) -0.005(2)
C307 0.042(6) 0.035(5) 0.050(6) 0.002(4) -0.002(5) 0.005(4)
C308 0.064(8) 0.063(8) 0.062(8) 0.001(7) -0.018(7) -0.010(7)

loop_
_atom_type_symbol
_atom_type_description
_atom_type_scat_dispersion_real
_atom_type_scat_dispersion_imag
_atom_type_scat_source
C C 0.0181 0.0091 'International Tables Vol C Tables 4.2.6.8 and 6.1.1.4'
H H 0.0000 0.0000 'International Tables Vol C Tables 4.2.6.8 and 6.1.1.4'
N N 0.0311 0.0180 'International Tables Vol C Tables 4.2.6.8 and 6.1.1.4'
O O 0.0492 0.0322 'International Tables Vol C Tables 4.2.6.8 and 6.1.1.4'
V V 0.0687 2.1097 'International Tables Vol C Tables 4.2.6.8 and 6.1.1.4'

loop_
_geom_angle_atom_site_label_1
_geom_angle_atom_site_label_2
_geom_angle_atom_site_label_3
_geom_angle
_geom_angle_site_symmetry_1
_geom_angle_site_symmetry_3
_geom_angle_publ_flag
O12 V11 O11 109.87(17) . . ?
O12 V11 C15 92.1(3) . . ?
O11 V11 C15 98.5(2) . . ?
O12 V11 C13 94.67(15) . . ?
O11 V11 C13 98.64(14) . . ?
C15 V11 C13 158.1(2) . . ?
O12 V11 C12 125.17(16) . . ?
O11 V11 C12 124.95(16) . . ?
C15 V11 C12 81.2(2) . . ?
C13 V11 C12 77.88(12) . . ?
O12 V11 C11 109.4(5) . . ?
O11 V11 C11 91.1(4) . . ?
C15 V11 C11 17.3(4) . . ?
C13 V11 C11 149.2(5) . . ?
C12 V11 C11 72.6(5) . . ?
C15 C11 N11 107(3) . . ?
C15 C11 N15 62.3(19) . . ?
N11 C11 N15 44.8(10) . . ?
C15 C11 V11 67.3(19) . . ?
N11 C11 V11 173.8(16) . . ?
N15 C11 V11 129.7(11) . . ?
N15 N11 C11 78.0(14) . . ?
N15 N11 C15 52.1(10) . . ?
C11 N11 C15 26.0(9) . . ?
C11 C15 N15 87(2) . . ?
C11 C15 N11 47(2) . . ?
N15 C15 N11 39.8(6) . . ?
C11 C15 V11 95(2) . . ?
N15 C15 V11 177.9(9) . . ?
N11 C15 V11 142.2(8) . . ?
N11 N15 C15 88.1(12) . . ?
N11 N15 C11 57.2(11) . . ?
C15 N15 C11 31.0(6) . . ?
N12 C12 V11 178.7(3) . . ?
N13 C13 V11 177.3(3) . . ?
C25 V21 C22 46(5) 3_666 3_666 ?
C25 V21 V21 149(5) 3_666 3_666 ?
C22 V21 V21 143.3(12) 3_666 3_666 ?
C25 V21 O22 41(4) 3_666 . ?
C22 V21 O22 83.4(13) 3_666 . ?
V21 V21 O22 129.0(3) 3_666 . ?
C25 V21 O21 77(5) 3_666 . ?
C22 V21 O21 30.6(13) 3_666 . ?
V21 V21 O21 119.1(3) 3_666 . ?
O22 V21 O21 111.5(4) . . ?
C25 V21 N25 11(5) 3_666 3_666 ?
C22 V21 N25 38.0(18) 3_666 3_666 ?
V21 V21 N25 159.7(10) 3_666 3_666 ?
O22 V21 N25 46.0(15) . 3_666 ?
O21 V21 N25 68.0(16) . 3_666 ?
C25 V21 N22 40(5) 3_666 3_666 ?
C22 V21 N22 11.3(11) 3_666 3_666 ?
V21 V21 N22 154.5(5) 3_666 3_666 ?
O22 V21 N22 73.9(7) . 3_666 ?
O21 V21 N22 38.2(7) . 3_666 ?
N25 V21 N22 30.1(12) 3_666 3_666 ?
C25 V21 C25 159(3) 3_666 . ?
C22 V21 C25 142.1(14) 3_666 . ?
V21 V21 C25 9.9(18) 3_666 . ?
O22 V21 C25 133.9(18) . . ?
O21 V21 C25 114.5(18) . . ?
N25 V21 C25 169.3(16) 3_666 . ?
N22 V21 C25 152.3(16) 3_666 . ?
C25 V21 C26 80(4) 3_666 . ?
C22 V21 C26 89.7(10) 3_666 . ?
V21 V21 C26 72.2(3) 3_666 . ?
O22 V21 C26 96.0(4) . . ?
O21 V21 C26 98.2(4) . . ?
N25 V21 C26 88.2(8) 3_666 . ?
N22 V21 C26 96.5(4) 3_666 . ?
C25 V21 C26 81.1(14) . . ?
C25 V21 C21 122(4) 3_666 . ?
C22 V21 C21 111.6(11) 3_666 . ?
V21 V21 C21 84.0(3) 3_666 . ?
O22 V21 C21 97.3(4) . . ?
O21 V21 C21 95.4(4) . . ?
N25 V21 C21 115.3(8) 3_666 . ?
N22 V21 C21 106.3(5) 3_666 . ?
C25 V21 C21 75.3(14) . . ?
C26 V21 C21 156.0(3) . . ?
C25 V21 C26 138(3) 3_666 3_666 ?
C22 V21 C26 122.6(11) 3_666 3_666 ?
V21 V21 C26 68.6(3) 3_666 3_666 ?
O22 V21 C26 108.4(4) . 3_666 ?
O21 V21 C26 100.6(4) . 3_666 ?
N25 V21 C26 130.8(8) 3_666 3_666 ?
N22 V21 C26 119.2(5) 3_666 3_666 ?
C25 V21 C26 59.8(14) . 3_666 ?
C26 V21 C26 140.8(2) . 3_666 ?
C21 V21 C26 15.5(2) . 3_666 ?
C25 V21 C22 147(5) 3_666 . ?
C22 V21 C22 156.9(7) 3_666 . ?
V21 V21 C22 13.6(5) 3_666 . ?
O22 V21 C22 117.3(6) . . ?
O21 V21 C22 131.1(6) . . ?
N25 V21 C22 157.8(15) 3_666 . ?
N22 V21 C22 168.0(6) 3_666 . ?
C25 V21 C22 16.8(16) . . ?
C26 V21 C22 78.5(5) . . ?
C21 V21 C22 77.7(5) . . ?
C26 V21 C22 63.2(5) 3_666 . ?
C26 C21 N21 91(2) 3_666 . ?
C26 C21 V21 86(2) 3_666 . ?
N21 C21 V21 176.1(9) . . ?
C26 C21 V21 50(2) 3_666 3_666 ?
N21 C21 V21 141.2(7) . 3_666 ?
V21 C21 V21 35.83(19) . 3_666 ?
C21 C26 N21 61(2) 3_666 3_666 ?
C21 C26 V21 118(2) 3_666 . ?
N21 C26 V21 176.1(9) 3_666 . ?
C21 C26 V21 79(2) 3_666 3_666 ?
N21 C26 V21 139.9(7) 3_666 3_666 ?
V21 C26 V21 39.2(2) . 3_666 ?
C21 N21 C26 27.8(5) . 3_666 ?
C25 C22 V21 53(6) . 3_666 ?
C25 C22 O21 175(7) . 3_666 ?
V21 C22 O21 122.9(19) 3_666 3_666 ?
C25 C22 N22 113(7) . . ?
V21 C22 N22 160(2) 3_666 . ?
O21 C22 N22 69.8(14) 3_666 . ?
C25 C22 N25 65(7) . . ?
V21 C22 N25 118(2) 3_666 . ?
O21 C22 N25 118(2) 3_666 . ?
N22 C22 N25 48.0(16) . . ?
C25 C22 O22 22(5) . 3_666 ?
V21 C22 O22 67.1(13) 3_666 3_666 ?
O21 C22 O22 157.5(14) 3_666 3_666 ?
N22 C22 O22 95.6(14) . 3_666 ?
N25 C22 O22 51.3(18) . 3_666 ?
C25 C22 V21 71(6) . . ?
V21 C22 V21 23.1(7) 3_666 . ?
O21 C22 V21 106.3(12) 3_666 . ?
N22 C22 V21 176.1(17) . . ?
N25 C22 V21 136(2) . . ?
O22 C22 V21 88.3(8) 3_666 . ?
N25 N22 C22 75(2) . . ?
N25 N22 O21 125(2) . 3_666 ?
C22 N22 O21 49.8(11) . 3_666 ?
N25 N22 C25 52(3) . . ?
C22 N22 C25 23(2) . . ?
O21 N22 C25 73(3) 3_666 . ?
N25 N22 V21 69.7(16) . 3_666 ?
C22 N22 V21 8.6(9) . 3_666 ?
O21 N22 V21 56.0(6) 3_666 3_666 ?
C25 N22 V21 18(3) . 3_666 ?
C22 C25 V21 80(8) . 3_666 ?
C22 C25 O22 147(8) . 3_666 ?
V21 C25 O22 116(6) 3_666 3_666 ?
C22 C25 N25 86(7) . . ?
V21 C25 N25 162(8) 3_666 . ?
O22 C25 N25 71(4) 3_666 . ?
C22 C25 N22 44(5) . . ?
V21 C25 N22 122(7) 3_666 . ?
O22 C25 N22 108(4) 3_666 . ?
N25 C25 N22 42(3) . . ?
C22 C25 O21 3(4) . 3_666 ?
V21 C25 O21 78(6) 3_666 3_666 ?
O22 C25 O21 147(4) 3_666 3_666 ?
N25 C25 O21 87(4) . 3_666 ?
N22 C25 O21 45.7(18) . 3_666 ?
C22 C25 V21 92(7) . . ?
V21 C25 V21 21(3) 3_666 . ?
O22 C25 V21 113(4) 3_666 . ?
N25 C25 V21 173(3) . . ?
N22 C25 V21 136(4) . . ?
O21 C25 V21 91(3) 3_666 . ?
N22 N25 C25 86(4) . . ?
N22 N25 C22 57(2) . . ?
C25 N25 C22 29(3) . . ?
N22 N25 O22 131(3) . 3_666 ?
C25 N25 O22 54(3) . 3_666 ?
C22 N25 O22 81.4(15) . 3_666 ?
N22 N25 V21 80(2) . 3_666 ?
C25 N25 V21 7(3) . 3_666 ?
C22 N25 V21 24.2(9) . 3_666 ?
O22 N25 V21 57.6(9) 3_666 3_666 ?
C22 O21 N22 60.3(13) 3_666 3_666 ?
C22 O21 C25 2(3) 3_666 3_666 ?
N22 O21 C25 61(2) 3_666 3_666 ?
C22 O21 V21 26.4(9) 3_666 . ?
N22 O21 V21 85.8(10) 3_666 . ?
C25 O21 V21 25(2) 3_666 . ?
C25 O22 N25 54(3) 3_666 3_666 ?
C25 O22 V21 23(3) 3_666 . ?
N25 O22 V21 76.5(15) 3_666 . ?
C25 O22 C22 11(3) 3_666 3_666 ?
N25 O22 C22 47.3(17) 3_666 3_666 ?
V21 O22 C22 29.5(5) . 3_666 ?
C107 N101 C101 109.3(3) . . ?
C107 N101 C103 109.6(3) . . ?
C101 N101 C103 111.0(3) . . ?
C107 N101 C105 110.8(2) . . ?
C101 N101 C105 108.1(3) . . ?
C103 N101 C105 108.1(2) . . ?
N101 C101 C102 114.5(3) . . ?
N101 C101 H10A 108.6 . . ?
C102 C101 H10A 108.6 . . ?
N101 C101 H10B 108.6 . . ?
C102 C101 H10B 108.6 . . ?
H10A C101 H10B 107.6 . . ?
C101 C102 H10C 109.5 . . ?
C101 C102 H10D 109.5 . . ?
H10C C102 H10D 109.5 . . ?
C101 C102 H10E 109.5 . . ?
H10C C102 H10E 109.5 . . ?
H10D C102 H10E 109.5 . . ?
C104 C103 N101 115.5(3) . . ?
C104 C103 H10F 108.4 . . ?
N101 C103 H10F 108.4 . . ?
C104 C103 H10G 108.4 . . ?
N101 C103 H10G 108.4 . . ?
H10F C103 H10G 107.5 . . ?
C103 C104 H10H 109.5 . . ?
C103 C104 H10I 109.5 . . ?
H10H C104 H10I 109.5 . . ?
C103 C104 H10J 109.5 . . ?
H10H C104 H10J 109.5 . . ?
H10I C104 H10J 109.5 . . ?
C106 C105 N101 114.7(3) . . ?
C106 C105 H10K 108.6 . . ?
N101 C105 H10K 108.6 . . ?
C106 C105 H10L 108.6 . . ?
N101 C105 H10L 108.6 . . ?
H10K C105 H10L 107.6 . . ?
C105 C106 H10M 109.5 . . ?
C105 C106 H10N 109.5 . . ?
H10M C106 H10N 109.5 . . ?
C105 C106 H10O 109.5 . . ?
H10M C106 H10O 109.5 . . ?
H10N C106 H10O 109.5 . . ?
N101 C107 C108 114.9(3) . . ?
N101 C107 H10P 108.5 . . ?
C108 C107 H10P 108.5 . . ?
N101 C107 H10Q 108.5 . . ?
C108 C107 H10Q 108.5 . . ?
H10P C107 H10Q 107.5 . . ?
C107 C108 H10R 109.5 . . ?
C107 C108 H10S 109.5 . . ?
H10R C108 H10S 109.5 . . ?
C107 C108 H10T 109.5 . . ?
H10R C108 H10T 109.5 . . ?
H10S C108 H10T 109.5 . . ?
C207 N201 C205 119.7(7) . . ?
C251 N201 C253 116.3(4) . . ?
C251 N201 C257 112.5(5) . . ?
C253 N201 C257 111.2(5) . . ?
C207 N201 C203 109.8(8) . . ?
C205 N201 C203 111.6(8) . . ?
C251 N201 C255 110.1(4) . . ?
C253 N201 C255 102.3(5) . . ?
C257 N201 C255 103.1(4) . . ?
C207 N201 C201 110.7(7) . . ?
C205 N201 C201 105.0(6) . . ?
C203 N201 C201 97.7(9) . . ?
N201 C201 C202 95.5(7) . . ?
N201 C201 H20A 112.6 . . ?
C202 C201 H20A 112.6 . . ?
N201 C201 H20B 112.6 . . ?
C202 C201 H20B 112.6 . . ?
H20A C201 H20B 110.1 . . ?
C201 C202 H20C 109.5 . . ?
C201 C202 H20D 109.5 . . ?
H20C C202 H20D 109.5 . . ?
C201 C202 H20E 109.5 . . ?
H20C C202 H20E 109.5 . . ?
H20D C202 H20E 109.5 . . ?
N201 C251 C252 112.4(7) . . ?
N201 C251 H25A 109.1 . . ?
C252 C251 H25A 109.1 . . ?
N201 C251 H25B 109.1 . . ?
C252 C251 H25B 109.1 . . ?
H25A C251 H25B 107.8 . . ?
C251 C252 H25C 109.5 . . ?
C251 C252 H25D 109.5 . . ?
H25C C252 H25D 109.5 . . ?
C251 C252 H25E 109.5 . . ?
H25C C252 H25E 109.5 . . ?
H25D C252 H25E 109.5 . . ?
N201 C203 C204 110.2(11) . . ?
N201 C203 H20F 109.6 . . ?
C204 C203 H20F 109.6 . . ?
N201 C203 H20G 109.6 . . ?
C204 C203 H20G 109.6 . . ?
H20F C203 H20G 108.1 . . ?
C203 C204 H20H 109.5 . . ?
C203 C204 H20I 109.5 . . ?
H20H C204 H20I 109.5 . . ?
C203 C204 H20J 109.5 . . ?
H20H C204 H20J 109.5 . . ?
H20I C204 H20J 109.5 . . ?
N201 C253 C254 112.6(7) . . ?
N201 C253 H25F 109.1 . . ?
C254 C253 H25F 109.1 . . ?
N201 C253 H25G 109.1 . . ?
C254 C253 H25G 109.1 . . ?
H25F C253 H25G 107.8 . . ?
C253 C254 H25H 109.5 . . ?
C253 C254 H25I 109.5 . . ?
H25H C254 H25I 109.5 . . ?
C253 C254 H25J 109.5 . . ?
H25H C254 H25J 109.5 . . ?
H25I C254 H25J 109.5 . . ?
N201 C205 C206 113.3(8) . . ?
N201 C205 H20K 108.9 . . ?
C206 C205 H20K 108.9 . . ?
N201 C205 H20L 108.9 . . ?
C206 C205 H20L 108.9 . . ?
H20K C205 H20L 107.7 . . ?
C205 C206 H20M 109.5 . . ?
C205 C206 H20N 109.5 . . ?
H20M C206 H20N 109.5 . . ?
C205 C206 H20O 109.5 . . ?
H20M C206 H20O 109.5 . . ?
H20N C206 H20O 109.5 . . ?
C256 C255 N201 114.2(5) . . ?
C256 C255 H25K 108.7 . . ?
N201 C255 H25K 108.7 . . ?
C256 C255 H25L 108.7 . . ?
N201 C255 H25L 108.7 . . ?
H25K C255 H25L 107.6 . . ?
C255 C256 H25M 109.5 . . ?
C255 C256 H25N 109.5 . . ?
H25M C256 H25N 109.5 . . ?
C255 C256 H25O 109.5 . . ?
H25M C256 H25O 109.5 . . ?
H25N C256 H25O 109.5 . . ?
N201 C207 C208 101.7(7) . . ?
N201 C207 H20P 111.4 . . ?
C208 C207 H20P 111.4 . . ?
N201 C207 H20Q 111.4 . . ?
C208 C207 H20Q 111.4 . . ?
H20P C207 H20Q 109.3 . . ?
C207 C208 H20R 109.5 . . ?
C207 C208 H20S 109.5 . . ?
H20R C208 H20S 109.5 . . ?
C207 C208 H20T 109.5 . . ?
H20R C208 H20T 109.5 . . ?
H20S C208 H20T 109.5 . . ?
C258 C257 N201 127.4(7) . . ?
C258 C257 H25P 105.5 . . ?
N201 C257 H25P 105.5 . . ?
C258 C257 H25Q 105.5 . . ?
N201 C257 H25Q 105.5 . . ?
H25P C257 H25Q 106.0 . . ?
C257 C258 H25R 109.5 . . ?
C257 C258 H25S 109.5 . . ?
H25R C258 H25S 109.5 . . ?
C257 C258 H25T 109.5 . . ?
H25R C258 H25T 109.5 . . ?
H25S C258 H25T 109.5 . . ?
C357 N301 C355 111.0(4) . . ?
C301 N301 C303 111.4(8) . . ?
C357 N301 C353 113.0(3) . . ?
C355 N301 C353 109.0(4) . . ?
C301 N301 C307 116.5(7) . . ?
C303 N301 C307 107.6(7) . . ?
C357 N301 C351 108.5(4) . . ?
C355 N301 C351 109.3(4) . . ?
C353 N301 C351 106.0(4) . . ?
C301 N301 C305 108.4(7) . . ?
C303 N301 C305 110.6(7) . . ?
C307 N301 C305 101.9(6) . . ?
C352 C351 N301 116.2(6) . . ?
C352 C351 H35A 108.2 . . ?
N301 C351 H35A 108.2 . . ?
C352 C351 H35B 108.2 . . ?
N301 C351 H35B 108.2 . . ?
H35A C351 H35B 107.4 . . ?
C351 C352 H35C 109.5 . . ?
C351 C352 H35D 109.5 . . ?
H35C C352 H35D 109.5 . . ?
C351 C352 H35E 109.5 . . ?
H35C C352 H35E 109.5 . . ?
H35D C352 H35E 109.5 . . ?
N301 C301 C302 111.8(12) . . ?
N301 C301 H30A 109.3 . . ?
C302 C301 H30A 109.3 . . ?
N301 C301 H30B 109.3 . . ?
C302 C301 H30B 109.3 . . ?
H30A C301 H30B 107.9 . . ?
C301 C302 H30C 109.5 . . ?
C301 C302 H30D 109.5 . . ?
H30C C302 H30D 109.5 . . ?
C301 C302 H30E 109.5 . . ?
H30C C302 H30E 109.5 . . ?
H30D C302 H30E 109.5 . . ?
C354 C353 N301 112.6(5) . . ?
C354 C353 H35F 109.1 . . ?
N301 C353 H35F 109.1 . . ?
C354 C353 H35G 109.1 . . ?
N301 C353 H35G 109.1 . . ?
H35F C353 H35G 107.8 . . ?
C353 C354 H35H 109.5 . . ?
C353 C354 H35I 109.5 . . ?
H35H C354 H35I 109.5 . . ?
C353 C354 H35J 109.5 . . ?
H35H C354 H35J 109.5 . . ?
H35I C354 H35J 109.5 . . ?
N301 C303 C304 117.1(8) . . ?
N301 C303 H30F 108.0 . . ?
C304 C303 H30F 108.0 . . ?
N301 C303 H30G 108.0 . . ?
C304 C303 H30G 108.0 . . ?
H30F C303 H30G 107.3 . . ?
C303 C304 H30H 109.5 . . ?
C303 C304 H30I 109.5 . . ?
H30H C304 H30I 109.5 . . ?
C303 C304 H30J 109.5 . . ?
H30H C304 H30J 109.5 . . ?
H30I C304 H30J 109.5 . . ?
N301 C305 C306 97.1(7) . . ?
N301 C305 H30K 112.3 . . ?
C306 C305 H30K 112.3 . . ?
N301 C305 H30L 112.3 . . ?
C306 C305 H30L 112.3 . . ?
H30K C305 H30L 109.9 . . ?
C305 C306 H30M 109.5 . . ?
C305 C306 H30N 109.5 . . ?
H30M C306 H30N 109.5 . . ?
C305 C306 H30O 109.5 . . ?
H30M C306 H30O 109.5 . . ?
H30N C306 H30O 109.5 . . ?
C356 C355 N301 120.2(7) . . ?
C356 C355 H35K 107.3 . . ?
N301 C355 H35K 107.3 . . ?
C356 C355 H35L 107.3 . . ?
N301 C355 H35L 107.3 . . ?
H35K C355 H35L 106.9 . . ?
C355 C356 H35M 109.5 . . ?
C355 C356 H35N 109.5 . . ?
H35M C356 H35N 109.5 . . ?
C355 C356 H35O 109.5 . . ?
H35M C356 H35O 109.5 . . ?
H35N C356 H35O 109.5 . . ?
N301 C357 C358 116.1(4) . . ?
N301 C357 H35P 108.3 . . ?
C358 C357 H35P 108.3 . . ?
N301 C357 H35Q 108.3 . . ?
C358 C357 H35Q 108.3 . . ?
H35P C357 H35Q 107.4 . . ?
C357 C358 H35R 109.5 . . ?
C357 C358 H35S 109.5 . . ?
H35R C358 H35S 109.5 . . ?
C357 C358 H35T 109.5 . . ?
H35R C358 H35T 109.5 . . ?
H35S C358 H35T 109.5 . . ?
C308 C307 N301 115.2(9) . . ?
C308 C307 H30P 108.5 . . ?
N301 C307 H30P 108.5 . . ?
C308 C307 H30Q 108.5 . . ?
N301 C307 H30Q 108.5 . . ?
H30P C307 H30Q 107.5 . . ?
C307 C308 H30R 109.5 . . ?
C307 C308 H30S 109.5 . . ?
H30R C308 H30S 109.5 . . ?
C307 C308 H30T 109.5 . . ?
H30R C308 H30T 109.5 . . ?
H30S C308 H30T 109.5 . . ?

loop_
_geom_bond_atom_site_label_1
_geom_bond_atom_site_label_2
_geom_bond_distance
_geom_bond_site_symmetry_2
_geom_bond_publ_flag
V11 O12 1.613(3) . ?
V11 O11 1.619(2) . ?
V11 C15 2.069(7) . ?
V11 C13 2.119(3) . ?
V11 C12 2.143(3) . ?
V11 C11 2.233(17) . ?
C11 C15 0.668(13) . ?
C11 N11 1.11(2) . ?
C11 N15 1.30(2) . ?
N11 N15 0.935(14) . ?
N11 C15 1.458(15) . ?
C15 N15 1.151(10) . ?
C12 N12 1.133(5) . ?
C13 N13 1.150(4) . ?
V21 C25 0.70(6) 3_666 ?
V21 C22 0.857(16) 3_666 ?
V21 V21 1.434(3) 3_666 ?
V21 O22 1.607(5) . ?
V21 O21 1.616(7) . ?
V21 N25 1.85(2) 3_666 ?
V21 N22 1.944(11) 3_666 ?
V21 C25 2.07(6) . ?
V21 C26 2.112(12) . ?
V21 C21 2.126(12) . ?
V21 C26 2.160(12) 3_666 ?
V21 C22 2.182(16) . ?
C21 C26 0.579(9) 3_666 ?
C21 N21 1.085(12) . ?
C26 N21 1.241(13) 3_666 ?
C22 C25 0.63(6) . ?
C22 O21 0.981(19) 3_666 ?
C22 N22 1.115(19) . ?
C22 N25 1.29(4) . ?
C22 O22 1.73(2) 3_666 ?
N22 N25 0.99(4) . ?
N22 O21 1.205(18) 3_666 ?
N22 C25 1.48(6) . ?
C25 O22 1.17(6) 3_666 ?
C25 N25 1.17(6) . ?
C25 O21 1.61(7) 3_666 ?
N25 O22 1.37(4) 3_666 ?
N101 C107 1.502(4) . ?
N101 C101 1.513(4) . ?
N101 C103 1.515(4) . ?
N101 C105 1.531(4) . ?
C101 C102 1.518(5) . ?
C101 H10A 0.9900 . ?
C101 H10B 0.9900 . ?
C102 H10C 0.9800 . ?
C102 H10D 0.9800 . ?
C102 H10E 0.9800 . ?
C103 C104 1.507(5) . ?
C103 H10F 0.9900 . ?
C103 H10G 0.9900 . ?
C104 H10H 0.9800 . ?
C104 H10I 0.9800 . ?
C104 H10J 0.9800 . ?
C105 C106 1.520(5) . ?
C105 H10K 0.9900 . ?
C105 H10L 0.9900 . ?
C106 H10M 0.9800 . ?
C106 H10N 0.9800 . ?
C106 H10O 0.9800 . ?
C107 C108 1.512(6) . ?
C107 H10P 0.9900 . ?
C107 H10Q 0.9900 . ?
C108 H10R 0.9800 . ?
C108 H10S 0.9800 . ?
C108 H10T 0.9800 . ?
N201 C207 1.401(10) . ?
N201 C251 1.418(7) . ?
N201 C205 1.450(9) . ?
N201 C253 1.492(8) . ?
N201 C257 1.502(7) . ?
N201 C203 1.597(15) . ?
N201 C255 1.633(7) . ?
N201 C201 1.663(12) . ?
C201 C202 1.74(2) . ?
C201 H20A 0.9900 . ?
C201 H20B 0.9900 . ?
C202 H20C 0.9800 . ?
C202 H20D 0.9800 . ?
C202 H20E 0.9800 . ?
C251 C252 1.710(14) . ?
C251 H25A 0.9900 . ?
C251 H25B 0.9900 . ?
C252 H25C 0.9800 . ?
C252 H25D 0.9800 . ?
C252 H25E 0.9800 . ?
C203 C204 1.67(2) . ?
C203 H20F 0.9900 . ?
C203 H20G 0.9900 . ?
C204 H20H 0.9800 . ?
C204 H20I 0.9800 . ?
C204 H20J 0.9800 . ?
C253 C254 1.528(12) . ?
C253 H25F 0.9900 . ?
C253 H25G 0.9900 . ?
C254 H25H 0.9800 . ?
C254 H25I 0.9800 . ?
C254 H25J 0.9800 . ?
C205 C206 1.526(13) . ?
C205 H20K 0.9900 . ?
C205 H20L 0.9900 . ?
C206 H20M 0.9800 . ?
C206 H20N 0.9800 . ?
C206 H20O 0.9800 . ?
C255 C256 1.504(9) . ?
C255 H25K 0.9900 . ?
C255 H25L 0.9900 . ?
C256 H25M 0.9800 . ?
C256 H25N 0.9800 . ?
C256 H25O 0.9800 . ?
C207 C208 1.945(15) . ?
C207 H20P 0.9900 . ?
C207 H20Q 0.9900 . ?
C208 H20R 0.9800 . ?
C208 H20S 0.9800 . ?
C208 H20T 0.9800 . ?
C257 C258 1.253(11) . ?
C257 H25P 0.9900 . ?
C257 H25Q 0.9900 . ?
C258 H25R 0.9800 . ?
C258 H25S 0.9800 . ?
C258 H25T 0.9800 . ?
N301 C301 1.474(16) . ?
N301 C357 1.478(5) . ?
N301 C355 1.515(6) . ?
N301 C303 1.523(10) . ?
N301 C353 1.528(5) . ?
N301 C307 1.535(10) . ?
N301 C351 1.547(9) . ?
N301 C305 1.573(10) . ?
C351 C352 1.529(10) . ?
C351 H35A 0.9900 . ?
C351 H35B 0.9900 . ?
C352 H35C 0.9800 . ?
C352 H35D 0.9800 . ?
C352 H35E 0.9800 . ?
C301 C302 1.50(2) . ?
C301 H30A 0.9900 . ?
C301 H30B 0.9900 . ?
C302 H30C 0.9800 . ?
C302 H30D 0.9800 . ?
C302 H30E 0.9800 . ?
C353 C354 1.523(10) . ?
C353 H35F 0.9900 . ?
C353 H35G 0.9900 . ?
C354 H35H 0.9800 . ?
C354 H35I 0.9800 . ?
C354 H35J 0.9800 . ?
C303 C304 1.541(16) . ?
C303 H30F 0.9900 . ?
C303 H30G 0.9900 . ?
C304 H30H 0.9800 . ?
C304 H30I 0.9800 . ?
C304 H30J 0.9800 . ?
C305 C306 1.840(16) . ?
C305 H30K 0.9900 . ?
C305 H30L 0.9900 . ?
C306 H30M 0.9800 . ?
C306 H30N 0.9800 . ?
C306 H30O 0.9800 . ?
C355 C356 1.416(13) . ?
C355 H35K 0.9900 . ?
C355 H35L 0.9900 . ?
C356 H35M 0.9800 . ?
C356 H35N 0.9800 . ?
C356 H35O 0.9800 . ?
C357 C358 1.506(7) . ?
C357 H35P 0.9900 . ?
C357 H35Q 0.9900 . ?
C358 H35R 0.9800 . ?
C358 H35S 0.9800 . ?
C358 H35T 0.9800 . ?
C307 C308 1.520(16) . ?
C307 H30P 0.9900 . ?
C307 H30Q 0.9900 . ?
C308 H30R 0.9800 . ?
C308 H30S 0.9800 . ?
C308 H30T 0.9800 . ?
